data_4066459
loop_
_publ_author_name
'Greger, Ingo'
'Kehr, Gerald'
'Fr\"ohlich, Roland'
'Erker, Gerhard'

_publ_section_title
;
 Dynamic Topochemical Reaction Control&#x2212;A Principle and Its
 Application inansa-Metallocene Synthesis&#x2020;
;
_journal_issue 14
_journal_name_full Organometallics
_journal_page_first 3210
_journal_paper_doi 10.1021/om100467y
_journal_volume 29
_journal_year 2010
_chemical_formula_sum 'C18 H22 Cl2 Zr'
_chemical_formula_weight 400.48
_chemical_name_systematic
; 
 ? 
;
_space_group_IT_number 2
_symmetry_cell_setting triclinic
_symmetry_space_group_name_Hall '-P 1'
_symmetry_space_group_name_H-M 'P -1'
_atom_sites_solution_hydrogens geom
_atom_sites_solution_primary direct
_atom_sites_solution_secondary difmap
_audit_creation_method SHELXL-97
_cell_angle_alpha 76.369(2)
_cell_angle_beta 86.137(2)
_cell_angle_gamma 66.616(1)
_cell_formula_units_Z 6
_cell_length_a 12.4775(4)
_cell_length_b 14.3156(5)
_cell_length_c 16.5925(6)
_cell_measurement_reflns_used 9922
_cell_measurement_temperature 223(2)
_cell_measurement_theta_max 27.88
_cell_measurement_theta_min 0.41
_cell_volume 2642.61(16)
_computing_cell_refinement 'APEX2 (BrukerAXS, 2006)'
_computing_data_collection 'APEX2 (BrukerAXS, 2006)'
_computing_data_reduction 'APEX2 (BrukerAXS, 2006)'
_computing_molecular_graphics 'XP (BrukerAXS, 2000)'
_computing_publication_material 'SHELXL-97 (Sheldrick, 1997)'
_computing_structure_refinement 'SHELXL-97 (Sheldrick, 1997)'
_computing_structure_solution 'SHELXS-97 (Sheldrick, 1990)'
_diffrn_ambient_temperature 223(2)
_diffrn_measured_fraction_theta_full 0.988
_diffrn_measured_fraction_theta_max 0.988
_diffrn_measurement_device_type 'Nonius KappaCCD APEXII'
_diffrn_measurement_method '\w and \f scans'
_diffrn_radiation_monochromator 'Montel mirror'
_diffrn_radiation_source 'rotating anode Nonius FR591'
_diffrn_radiation_type MoK\a
_diffrn_radiation_wavelength 0.71073
_diffrn_reflns_av_R_equivalents 0.0492
_diffrn_reflns_av_sigmaI/netI 0.0708
_diffrn_reflns_limit_h_max 16
_diffrn_reflns_limit_h_min -16
_diffrn_reflns_limit_k_max 19
_diffrn_reflns_limit_k_min -19
_diffrn_reflns_limit_l_max 21
_diffrn_reflns_limit_l_min -22
_diffrn_reflns_number 46260
_diffrn_reflns_theta_full 28.30
_diffrn_reflns_theta_max 28.30
_diffrn_reflns_theta_min 3.81
_exptl_absorpt_coefficient_mu 0.919
_exptl_absorpt_correction_T_max 0.9730
_exptl_absorpt_correction_T_min 0.8376
_exptl_absorpt_correction_type multi-scan
_exptl_absorpt_process_details 'SADABS (BrukerAXS, 2000)'
_exptl_crystal_colour colourless
_exptl_crystal_density_diffrn 1.510
_exptl_crystal_density_method 'not measured'
_exptl_crystal_description plate
_exptl_crystal_F_000 1224
_exptl_crystal_size_max 0.20
_exptl_crystal_size_mid 0.10
_exptl_crystal_size_min 0.03
_refine_diff_density_max 1.245
_refine_diff_density_min -0.844
_refine_diff_density_rms 0.107
_refine_ls_extinction_method none
_refine_ls_goodness_of_fit_ref 1.022
_refine_ls_hydrogen_treatment constr
_refine_ls_matrix_type full
_refine_ls_number_parameters 574
_refine_ls_number_reflns 13002
_refine_ls_number_restraints 438
_refine_ls_restrained_S_all 1.051
_refine_ls_R_factor_all 0.1523
_refine_ls_R_factor_gt 0.0777
_refine_ls_shift/su_max 0.001
_refine_ls_shift/su_mean 0.000
_refine_ls_structure_factor_coef Fsqd
_refine_ls_weighting_details 'calc w=1/[\s^2^(Fo^2^)+(0.0922P)^2^+10.9458P] where P=(Fo^2^+2Fc^2^)/3'
_refine_ls_weighting_scheme calc
_refine_ls_wR_factor_gt 0.1974
_refine_ls_wR_factor_ref 0.2470
_reflns_number_gt 6743
_reflns_number_total 13002
_reflns_threshold_expression >2sigma(I)
_cod_data_source_file om100467y_si_002.cif
_cod_data_source_block erk5131
_cod_original_sg_symbol_H-M P-1
_cod_database_code 4066459

loop_
_symmetry_equiv_pos_as_xyz
'x, y, z'
'-x, -y, -z'

loop_
_atom_site_label
_atom_site_type_symbol
_atom_site_fract_x
_atom_site_fract_y
_atom_site_fract_z
_atom_site_U_iso_or_equiv
_atom_site_adp_type
_atom_site_occupancy
_atom_site_symmetry_multiplicity
_atom_site_calc_flag
_atom_site_refinement_flags
Zr1 Zr 0.77540(6) 0.11364(6) 0.27793(5) 0.0556(2) Uani 1 1 d .
Cl11 Cl 0.9807(2) 0.0014(2) 0.2815(2) 0.1045(9) Uani 1 1 d U
Cl12 Cl 0.6931(2) -0.01816(19) 0.3018(2) 0.0936(8) Uani 1 1 d U
C1 C 0.7203(9) 0.2803(7) 0.1699(6) 0.078(2) Uani 1 1 d U
C2 C 0.8229(10) 0.2107(9) 0.1432(6) 0.093(3) Uani 1 1 d U
H2 H 0.8953 0.2171 0.1375 0.111 Uiso 1 1 calc R
C3 C 0.7982(11) 0.1276(10) 0.1261(7) 0.101(3) Uani 1 1 d U
H3 H 0.8523 0.0681 0.1097 0.121 Uiso 1 1 calc R
C4 C 0.6809(11) 0.1504(10) 0.1381(7) 0.103(3) Uani 1 1 d U
H4 H 0.6401 0.1113 0.1278 0.124 Uiso 1 1 calc R
C5 C 0.6329(10) 0.2412(9) 0.1680(6) 0.092(3) Uani 1 1 d U
H5 H 0.5553 0.2715 0.1842 0.111 Uiso 1 1 calc R
C6 C 0.7043(9) 0.3765(7) 0.1934(6) 0.086(3) Uani 1 1 d U
H6 H 0.7694 0.3986 0.1747 0.103 Uiso 1 1 calc R
C7 C 0.5825(12) 0.4698(10) 0.1707(8) 0.123(4) Uani 1 1 d U
H7 H 0.5366 0.4460 0.1400 0.148 Uiso 1 1 calc R
C8 C 0.5677(14) 0.5695(11) 0.1275(9) 0.141(5) Uani 1 1 d U
H8A H 0.6136 0.5944 0.1561 0.169 Uiso 1 1 calc R
H8B H 0.4853 0.6156 0.1295 0.169 Uiso 1 1 calc R
C9 C 0.6013(12) 0.5796(11) 0.0396(8) 0.124(4) Uani 1 1 d U
H9A H 0.6625 0.5144 0.0328 0.185 Uiso 1 1 calc R
H9B H 0.6295 0.6353 0.0236 0.185 Uiso 1 1 calc R
H9C H 0.5338 0.5958 0.0049 0.185 Uiso 1 1 calc R
C11 C 0.7159(7) 0.2672(6) 0.3435(5) 0.064(2) Uani 1 1 d U
C12 C 0.8281(8) 0.1989(7) 0.3740(6) 0.071(2) Uani 1 1 d U
H12 H 0.8960 0.2127 0.3634 0.086 Uiso 1 1 calc R
C13 C 0.8234(9) 0.1065(7) 0.4228(6) 0.082(3) Uani 1 1 d U
H13 H 0.8875 0.0480 0.4500 0.099 Uiso 1 1 calc R
C14 C 0.7118(8) 0.1155(7) 0.4242(5) 0.074(2) Uani 1 1 d U
H14 H 0.6843 0.0648 0.4530 0.088 Uiso 1 1 calc R
C15 C 0.6437(7) 0.2135(6) 0.3751(5) 0.063(2) Uani 1 1 d U
H15 H 0.5627 0.2393 0.3650 0.076 Uiso 1 1 calc R
C16 C 0.6817(8) 0.3740(6) 0.2866(6) 0.075(2) Uani 1 1 d U
H16 H 0.7199 0.4139 0.3061 0.090 Uiso 1 1 calc R
C17 C 0.5537(9) 0.4424(7) 0.2650(6) 0.082(3) Uani 1 1 d U
H17 H 0.5106 0.3962 0.2713 0.099 Uiso 1 1 calc R
C18 C 0.4896(11) 0.5266(8) 0.3087(8) 0.108(4) Uani 1 1 d U
H18A H 0.5314 0.5729 0.3032 0.130 Uiso 1 1 calc R
H18B H 0.4120 0.5681 0.2823 0.130 Uiso 1 1 calc R
C19 C 0.4766(12) 0.4863(10) 0.3967(8) 0.124(4) Uani 1 1 d U
H19A H 0.4298 0.4450 0.4025 0.187 Uiso 1 1 calc R
H19B H 0.4384 0.5443 0.4233 0.187 Uiso 1 1 calc R
H19C H 0.5531 0.4429 0.4227 0.187 Uiso 1 1 calc R
Zr2 Zr 0.23138(7) 0.21878(6) 0.28560(5) 0.0616(2) Uani 1 1 d .
Cl21 Cl 0.3122(3) 0.3362(2) 0.3134(3) 0.1211(12) Uani 1 1 d U
Cl22 Cl 0.0253(2) 0.32975(19) 0.2852(2) 0.1018(9) Uani 1 1 d U
C21 C 0.2870(8) 0.1141(8) 0.1774(5) 0.076(2) Uani 1 1 d U
C22 C 0.1839(10) 0.1986(9) 0.1491(7) 0.095(3) Uani 1 1 d U
H22 H 0.1115 0.1953 0.1419 0.114 Uiso 1 1 calc R
C23 C 0.2066(11) 0.2922(10) 0.1325(7) 0.105(3) Uani 1 1 d U
H23 H 0.1526 0.3613 0.1134 0.126 Uiso 1 1 calc R
C24 C 0.3231(12) 0.2599(11) 0.1504(8) 0.119(4) Uani 1 1 d U
H24 H 0.3636 0.3042 0.1436 0.143 Uiso 1 1 calc R
C25 C 0.3722(10) 0.1532(10) 0.1798(7) 0.097(3) Uani 1 1 d U
H25 H 0.4502 0.1135 0.1984 0.117 Uiso 1 1 calc R
C26 C 0.2990(10) 0.0024(9) 0.2006(7) 0.094(3) Uani 1 1 d U
H26 H 0.2324 -0.0066 0.1791 0.113 Uiso 1 1 calc R
C27 C 0.4170(13) -0.0823(11) 0.1868(8) 0.136(5) Uani 1 1 d U
H27 H 0.4576 -0.0349 0.1651 0.163 Uiso 1 1 calc R
C28 C 0.4479(15) -0.1332(14) 0.1333(10) 0.155(6) Uani 1 1 d U
H28A H 0.4316 -0.1958 0.1560 0.186 Uiso 1 1 calc R
H28B H 0.5332 -0.1573 0.1334 0.186 Uiso 1 1 calc R
C29 C 0.4124(12) -0.1031(11) 0.0461(7) 0.122(4) Uani 1 1 d U
H29A H 0.3323 -0.0522 0.0390 0.183 Uiso 1 1 calc R
H29B H 0.4183 -0.1643 0.0276 0.183 Uiso 1 1 calc R
H29C H 0.4631 -0.0726 0.0137 0.183 Uiso 1 1 calc R
C31 C 0.2933(7) 0.0279(6) 0.3518(5) 0.0595(19) Uani 1 1 d U
C32 C 0.3650(8) 0.0638(6) 0.3848(6) 0.071(2) Uani 1 1 d U
H32 H 0.4453 0.0452 0.3759 0.085 Uiso 1 1 calc R
C33 C 0.2973(11) 0.1323(8) 0.4332(6) 0.092(3) Uani 1 1 d U
H33 H 0.3248 0.1663 0.4638 0.110 Uiso 1 1 calc R
C34 C 0.1854(11) 0.1416(8) 0.4288(6) 0.090(3) Uani 1 1 d U
H34 H 0.1218 0.1834 0.4554 0.107 Uiso 1 1 calc R
C35 C 0.1812(8) 0.0795(7) 0.3788(6) 0.073(2) Uani 1 1 d U
H35 H 0.1134 0.0727 0.3648 0.087 Uiso 1 1 calc R
C36 C 0.3220(8) -0.0455(7) 0.2954(6) 0.072(2) Uani 1 1 d U
H36 H 0.2836 -0.0953 0.3140 0.086 Uiso 1 1 calc R
C37 C 0.4528(10) -0.1055(9) 0.2782(7) 0.096(3) Uani 1 1 d U
H37 H 0.4975 -0.0637 0.2841 0.115 Uiso 1 1 calc R
C38 C 0.5131(11) -0.2149(8) 0.3282(7) 0.102(3) Uani 1 1 d U
H38A H 0.4689 -0.2563 0.3220 0.123 Uiso 1 1 calc R
H38B H 0.5910 -0.2464 0.3063 0.123 Uiso 1 1 calc R
C39 C 0.5248(12) -0.2196(10) 0.4163(8) 0.125(4) Uani 1 1 d U
H39A H 0.5448 -0.1626 0.4223 0.187 Uiso 1 1 calc R
H39B H 0.5859 -0.2857 0.4421 0.187 Uiso 1 1 calc R
H39C H 0.4515 -0.2136 0.4429 0.187 Uiso 1 1 calc R
Zr3 Zr -0.00730(7) 0.27557(6) 0.91118(5) 0.0688(3) Uani 1 1 d .
Cl31 Cl 0.0695(2) 0.10558(17) 1.00599(15) 0.0786(6) Uani 1 1 d U
Cl32 Cl -0.0691(2) 0.38849(18) 1.00877(16) 0.0788(6) Uani 1 1 d U
C41 C 0.0664(13) 0.3476(10) 0.7797(8) 0.112(4) Uani 1 1 d U
C42 C 0.1374(13) 0.2509(13) 0.8003(9) 0.142(5) Uani 1 1 d U
H42 H 0.1443 0.2055 0.7657 0.171 Uiso 1 1 calc R
C43 C 0.2013(8) 0.2152(9) 0.8712(8) 0.099(3) Uani 1 1 d U
H43 H 0.2522 0.1462 0.8944 0.118 Uiso 1 1 calc R
C44 C 0.1713(11) 0.3160(13) 0.9069(9) 0.126(4) Uani 1 1 d U
H44 H 0.1967 0.3244 0.9558 0.152 Uiso 1 1 calc R
C45 C 0.0929(9) 0.3903(8) 0.8404(7) 0.085(3) Uani 1 1 d U
H45 H 0.0613 0.4626 0.8376 0.102 Uiso 1 1 calc R
C46 C -0.0243(12) 0.4111(11) 0.7082(8) 0.119(4) Uani 1 1 d U
H46A H -0.0507 0.4872 0.7037 0.143 Uiso 1 1 calc R
C47 C 0.0088(17) 0.3843(15) 0.6261(11) 0.158(6) Uani 1 1 d U
H47A H -0.0407 0.4488 0.5867 0.190 Uiso 1 1 calc R
C48 C 0.1335(18) 0.3584(16) 0.5877(13) 0.185(7) Uani 1 1 d U
H48A H 0.1869 0.2882 0.6158 0.221 Uiso 1 1 calc R
H48B H 0.1285 0.3598 0.5287 0.221 Uiso 1 1 calc R
C49 C 0.1813(16) 0.4412(14) 0.5982(11) 0.171(7) Uani 1 1 d U
H49A H 0.2622 0.4058 0.6177 0.257 Uiso 1 1 calc R
H49B H 0.1351 0.4795 0.6381 0.257 Uiso 1 1 calc R
H49C H 0.1762 0.4894 0.5451 0.257 Uiso 1 1 calc R
C51 C -0.1462(11) 0.3239(9) 0.7898(7) 0.100(3) Uani 1 1 d U
C52 C -0.2129(8) 0.3737(8) 0.8539(6) 0.081(3) Uani 1 1 d U
H52 H -0.2463 0.4457 0.8523 0.097 Uiso 1 1 calc R
C53 C -0.2174(10) 0.2955(10) 0.9166(8) 0.103(3) Uani 1 1 d U
H53 H -0.2555 0.3064 0.9664 0.124 Uiso 1 1 calc R
C54 C -0.1638(11) 0.2046(11) 0.9007(8) 0.111(4) Uani 1 1 d U
H54 H -0.1599 0.1409 0.9351 0.134 Uiso 1 1 calc R
C55 C -0.1140(9) 0.2165(8) 0.8261(7) 0.085(3) Uani 1 1 d U
H55 H -0.0653 0.1616 0.8020 0.102 Uiso 1 1 calc R
C56 C -0.1287(13) 0.3792(11) 0.7092(9) 0.121(4) Uani 1 1 d U
H56A H -0.2009 0.4400 0.6864 0.145 Uiso 1 1 calc R
C57 C -0.0560(14) 0.3249(12) 0.6379(9) 0.122(4) Uani 1 1 d U
H57A H -0.0041 0.2525 0.6648 0.147 Uiso 1 1 calc R
C58 C -0.1269(18) 0.3187(16) 0.5695(12) 0.183(7) Uani 1 1 d U
H58A H -0.1747 0.3904 0.5406 0.219 Uiso 1 1 calc R
H58B H -0.0717 0.2865 0.5294 0.219 Uiso 1 1 calc R
C59 C -0.2049(17) 0.2622(14) 0.5914(12) 0.173(7) Uani 1 1 d U
H59A H -0.2654 0.2877 0.5485 0.259 Uiso 1 1 calc R
H59B H -0.2405 0.2736 0.6439 0.259 Uiso 1 1 calc R
H59C H -0.1601 0.1880 0.5962 0.259 Uiso 1 1 calc R

loop_
_atom_site_aniso_label
_atom_site_aniso_U_11
_atom_site_aniso_U_22
_atom_site_aniso_U_33
_atom_site_aniso_U_23
_atom_site_aniso_U_13
_atom_site_aniso_U_12
Zr1 0.0444(4) 0.0476(4) 0.0766(5) -0.0137(3) 0.0101(3) -0.0214(3)
Cl11 0.0491(12) 0.0946(18) 0.172(3) -0.0636(19) 0.0040(14) -0.0121(12)
Cl12 0.0783(15) 0.0725(14) 0.147(2) -0.0248(15) 0.0110(15) -0.0489(13)
C1 0.076(5) 0.071(5) 0.076(5) 0.002(4) 0.008(4) -0.029(4)
C2 0.090(6) 0.096(6) 0.087(6) -0.002(5) 0.030(5) -0.046(5)
C3 0.118(7) 0.105(7) 0.085(6) -0.041(5) 0.031(5) -0.043(6)
C4 0.111(7) 0.124(7) 0.088(6) -0.032(6) 0.005(5) -0.056(6)
C5 0.081(6) 0.106(7) 0.085(6) 0.008(5) -0.011(5) -0.045(5)
C6 0.079(5) 0.069(5) 0.091(6) 0.002(4) 0.023(5) -0.025(4)
C7 0.125(8) 0.097(7) 0.120(7) -0.004(6) 0.037(6) -0.032(6)
C8 0.141(9) 0.122(8) 0.125(8) 0.006(7) 0.013(7) -0.037(7)
C9 0.126(8) 0.128(8) 0.103(7) 0.001(6) 0.007(6) -0.052(6)
C11 0.060(4) 0.054(4) 0.078(5) -0.015(4) 0.007(4) -0.023(4)
C12 0.071(5) 0.068(5) 0.080(5) -0.019(4) -0.007(4) -0.029(4)
C13 0.082(6) 0.066(5) 0.081(5) -0.001(4) -0.008(5) -0.019(4)
C14 0.076(5) 0.064(5) 0.068(5) 0.003(4) 0.013(4) -0.025(4)
C15 0.062(4) 0.055(4) 0.070(5) -0.013(4) 0.011(4) -0.021(4)
C16 0.078(5) 0.047(4) 0.100(6) -0.013(4) 0.003(4) -0.027(4)
C17 0.079(5) 0.062(5) 0.093(6) -0.012(4) 0.022(5) -0.020(4)
C18 0.110(7) 0.070(6) 0.131(8) -0.029(5) 0.016(6) -0.019(5)
C19 0.141(8) 0.106(7) 0.107(7) -0.051(6) 0.004(6) -0.013(6)
Zr2 0.0504(4) 0.0442(4) 0.0869(6) 0.0002(4) -0.0102(4) -0.0219(3)
Cl21 0.0881(18) 0.0658(15) 0.221(4) -0.0228(18) -0.035(2) -0.0419(14)
Cl22 0.0539(12) 0.0646(14) 0.168(3) 0.0000(15) 0.0033(14) -0.0188(11)
C21 0.071(5) 0.081(5) 0.062(5) -0.011(4) -0.002(4) -0.017(4)
C22 0.079(6) 0.110(7) 0.091(6) -0.013(5) -0.017(5) -0.037(5)
C23 0.102(7) 0.100(7) 0.089(6) 0.011(5) -0.018(5) -0.029(6)
C24 0.102(7) 0.132(8) 0.108(7) 0.022(6) 0.004(6) -0.056(6)
C25 0.073(5) 0.113(7) 0.093(6) -0.012(5) 0.006(5) -0.030(5)
C26 0.087(6) 0.101(6) 0.088(6) -0.039(5) -0.016(5) -0.018(5)
C27 0.141(8) 0.131(8) 0.109(7) -0.067(7) -0.001(6) -0.003(6)
C28 0.145(9) 0.173(10) 0.127(8) -0.064(8) -0.016(7) -0.022(7)
C29 0.124(8) 0.137(8) 0.093(7) -0.040(6) 0.006(6) -0.031(6)
C31 0.061(4) 0.044(4) 0.069(5) -0.003(3) -0.001(4) -0.022(3)
C32 0.064(5) 0.052(4) 0.082(5) 0.001(4) -0.010(4) -0.016(4)
C33 0.126(7) 0.072(5) 0.077(6) -0.026(5) -0.017(5) -0.031(5)
C34 0.103(7) 0.070(5) 0.078(5) -0.021(4) 0.016(5) -0.015(5)
C35 0.074(5) 0.063(5) 0.081(5) -0.010(4) 0.007(4) -0.031(4)
C36 0.064(5) 0.061(5) 0.085(5) -0.017(4) -0.005(4) -0.018(4)
C37 0.094(6) 0.091(6) 0.094(6) -0.033(5) 0.001(5) -0.019(5)
C38 0.101(7) 0.074(6) 0.115(7) -0.027(5) -0.008(6) -0.011(5)
C39 0.125(8) 0.100(7) 0.118(8) -0.020(6) 0.005(6) -0.015(6)
Zr3 0.0544(5) 0.0555(5) 0.0727(5) -0.0025(4) 0.0072(4) -0.0047(4)
Cl31 0.0809(14) 0.0558(12) 0.0913(16) -0.0010(11) -0.0091(12) -0.0257(11)
Cl32 0.0724(13) 0.0675(13) 0.1001(17) -0.0236(12) 0.0164(12) -0.0309(11)
C41 0.123(8) 0.097(7) 0.114(7) -0.006(6) 0.024(6) -0.055(6)
C42 0.113(8) 0.147(9) 0.120(8) -0.027(7) 0.042(7) -0.010(6)
C43 0.053(5) 0.096(6) 0.118(7) 0.017(5) 0.014(5) -0.024(4)
C44 0.089(6) 0.189(9) 0.112(7) -0.010(7) 0.017(6) -0.082(7)
C45 0.091(6) 0.076(5) 0.098(6) -0.020(5) 0.004(5) -0.044(5)
C46 0.122(7) 0.117(7) 0.118(7) -0.016(5) -0.003(5) -0.051(5)
C47 0.157(8) 0.159(8) 0.144(8) -0.024(6) 0.027(6) -0.057(6)
C48 0.178(9) 0.184(9) 0.181(9) -0.043(7) 0.006(7) -0.061(7)
C49 0.164(9) 0.169(9) 0.163(9) -0.017(6) 0.020(6) -0.059(6)
C51 0.106(6) 0.102(6) 0.085(5) 0.001(5) -0.006(5) -0.045(5)
C52 0.071(5) 0.071(5) 0.096(5) -0.018(4) -0.003(4) -0.022(4)
C53 0.090(6) 0.110(6) 0.115(6) -0.018(5) -0.005(5) -0.048(5)
C54 0.099(6) 0.116(6) 0.119(6) -0.021(5) -0.007(5) -0.044(5)
C55 0.083(5) 0.075(5) 0.094(5) -0.018(4) 0.006(4) -0.028(4)
C56 0.119(7) 0.108(6) 0.134(7) -0.014(5) 0.007(5) -0.050(5)
C57 0.143(7) 0.115(7) 0.112(7) -0.033(5) 0.008(6) -0.051(6)
C58 0.182(9) 0.187(9) 0.174(9) -0.030(7) 0.004(7) -0.073(7)
C59 0.178(9) 0.162(9) 0.178(9) -0.035(6) 0.000(6) -0.068(7)

loop_
_atom_type_symbol
_atom_type_description
_atom_type_scat_dispersion_real
_atom_type_scat_dispersion_imag
_atom_type_scat_source
C C 0.0033 0.0016 'International Tables Vol C Tables 4.2.6.8 and 6.1.1.4'
H H 0.0000 0.0000 'International Tables Vol C Tables 4.2.6.8 and 6.1.1.4'
Cl Cl 0.1484 0.1585 'International Tables Vol C Tables 4.2.6.8 and 6.1.1.4'
Zr Zr -2.9673 0.5597 'International Tables Vol C Tables 4.2.6.8 and 6.1.1.4'

loop_
_geom_angle_atom_site_label_1
_geom_angle_atom_site_label_2
_geom_angle_atom_site_label_3
_geom_angle
Cl11 Zr1 Cl12 99.30(10)
Cl11 Zr1 C5 134.8(3)
Cl12 Zr1 C5 96.6(3)
Cl11 Zr1 C12 86.8(2)
Cl12 Zr1 C12 131.9(2)
C5 Zr1 C12 112.5(4)
Cl11 Zr1 C13 81.7(2)
Cl12 Zr1 C13 100.6(2)
C5 Zr1 C13 135.9(4)
C12 Zr1 C13 32.7(3)
Cl11 Zr1 C3 82.3(3)
Cl12 Zr1 C3 96.1(3)
C5 Zr1 C3 54.0(4)
C12 Zr1 C3 132.0(4)
C13 Zr1 C3 158.6(4)
Cl11 Zr1 C15 134.5(2)
Cl12 Zr1 C15 94.4(2)
C5 Zr1 C15 85.6(4)
C12 Zr1 C15 53.1(3)
C13 Zr1 C15 53.1(3)
C3 Zr1 C15 139.0(4)
Cl11 Zr1 C1 113.8(2)
Cl12 Zr1 C1 129.3(3)
C5 Zr1 C1 33.1(3)
C12 Zr1 C1 88.9(3)
C13 Zr1 C1 120.6(3)
C3 Zr1 C1 54.6(4)
C15 Zr1 C1 88.8(3)
Cl11 Zr1 C14 108.3(2)
Cl12 Zr1 C14 80.1(2)
C5 Zr1 C14 116.1(4)
C12 Zr1 C14 53.1(3)
C13 Zr1 C14 31.3(3)
C3 Zr1 C14 169.1(4)
C15 Zr1 C14 32.6(3)
C1 Zr1 C14 120.4(3)
Cl11 Zr1 C2 83.7(3)
Cl12 Zr1 C2 129.0(3)
C5 Zr1 C2 54.0(4)
C12 Zr1 C2 99.1(4)
C13 Zr1 C2 130.0(4)
C3 Zr1 C2 33.4(4)
C15 Zr1 C2 119.5(3)
C1 Zr1 C2 32.4(3)
C14 Zr1 C2 147.4(3)
Cl11 Zr1 C11 118.1(2)
Cl12 Zr1 C11 127.0(2)
C5 Zr1 C11 83.1(4)
C12 Zr1 C11 32.5(3)
C13 Zr1 C11 54.3(3)
C3 Zr1 C11 123.4(3)
C15 Zr1 C11 32.6(3)
C1 Zr1 C11 69.2(3)
C14 Zr1 C11 54.2(3)
C2 Zr1 C11 93.2(3)
Cl11 Zr1 C4 111.5(3)
Cl12 Zr1 C4 78.9(3)
C5 Zr1 C4 32.4(4)
C12 Zr1 C4 142.6(4)
C13 Zr1 C4 166.7(4)
C3 Zr1 C4 32.0(4)
C15 Zr1 C4 113.6(4)
C1 Zr1 C4 54.1(4)
C14 Zr1 C4 137.3(4)
C2 Zr1 C4 53.7(4)
C11 Zr1 C4 115.4(4)
C2 C1 C5 107.2(10)
C2 C1 C6 126.9(10)
C5 C1 C6 126.0(10)
C2 C1 Zr1 74.3(5)
C5 C1 Zr1 72.6(5)
C6 C1 Zr1 119.7(7)
C1 C2 C3 107.7(10)
C1 C2 Zr1 73.3(5)
C3 C2 Zr1 72.5(6)
C1 C2 H2 126.1
C3 C2 H2 126.1
Zr1 C2 H2 119.9
C4 C3 C2 107.8(10)
C4 C3 Zr1 75.4(6)
C2 C3 Zr1 74.2(6)
C4 C3 H3 126.1
C2 C3 H3 126.1
Zr1 C3 H3 116.4
C3 C4 C5 108.5(11)
C3 C4 Zr1 72.6(7)
C5 C4 Zr1 71.9(6)
C3 C4 H4 125.8
C5 C4 H4 125.8
Zr1 C4 H4 121.4
C4 C5 C1 108.7(10)
C4 C5 Zr1 75.7(7)
C1 C5 Zr1 74.4(5)
C4 C5 H5 125.7
C1 C5 H5 125.7
Zr1 C5 H5 116.3
C1 C6 C16 114.5(7)
C1 C6 C7 116.7(11)
C16 C6 C7 89.8(8)
C1 C6 H6 111.4
C16 C6 H6 111.4
C7 C6 H6 111.4
C8 C7 C6 124.4(13)
C8 C7 C17 123.4(12)
C6 C7 C17 86.7(8)
C8 C7 H7 106.7
C6 C7 H7 106.7
C17 C7 H7 106.7
C7 C8 C9 115.6(13)
C7 C8 H8A 108.4
C9 C8 H8A 108.4
C7 C8 H8B 108.4
C9 C8 H8B 108.4
H8A C8 H8B 107.4
C8 C9 H9A 109.5
C8 C9 H9B 109.5
H9A C9 H9B 109.5
C8 C9 H9C 109.5
H9A C9 H9C 109.5
H9B C9 H9C 109.5
C12 C11 C15 105.2(7)
C12 C11 C16 126.8(8)
C15 C11 C16 127.9(8)
C12 C11 Zr1 72.7(5)
C15 C11 Zr1 73.1(5)
C16 C11 Zr1 117.6(6)
C11 C12 C13 109.1(8)
C11 C12 Zr1 74.8(5)
C13 C12 Zr1 73.8(5)
C11 C12 H12 125.4
C13 C12 H12 125.4
Zr1 C12 H12 117.8
C14 C13 C12 108.5(8)
C14 C13 Zr1 75.1(6)
C12 C13 Zr1 73.5(5)
C14 C13 H13 125.7
C12 C13 H13 125.7
Zr1 C13 H13 117.6
C13 C14 C15 108.0(8)
C13 C14 Zr1 73.6(5)
C15 C14 Zr1 73.2(5)
C13 C14 H14 126.0
C15 C14 H14 126.0
Zr1 C14 H14 119.1
C14 C15 C11 109.1(8)
C14 C15 Zr1 74.2(5)
C11 C15 Zr1 74.3(5)
C14 C15 H15 125.4
C11 C15 H15 125.4
Zr1 C15 H15 117.9
C11 C16 C17 120.1(8)
C11 C16 C6 115.9(7)
C17 C16 C6 89.3(7)
C11 C16 H16 110.0
C17 C16 H16 110.0
C6 C16 H16 110.0
C18 C17 C16 120.1(10)
C18 C17 C7 120.4(9)
C16 C17 C7 90.7(8)
C18 C17 H17 108.0
C16 C17 H17 108.0
C7 C17 H17 108.0
C19 C18 C17 112.6(9)
C19 C18 H18A 109.1
C17 C18 H18A 109.1
C19 C18 H18B 109.1
C17 C18 H18B 109.1
H18A C18 H18B 107.8
C18 C19 H19A 109.5
C18 C19 H19B 109.5
H19A C19 H19B 109.5
C18 C19 H19C 109.5
H19A C19 H19C 109.5
H19B C19 H19C 109.5
Cl21 Zr2 Cl22 98.98(10)
Cl21 Zr2 C25 96.6(3)
Cl22 Zr2 C25 135.6(3)
Cl21 Zr2 C32 94.7(2)
Cl22 Zr2 C32 134.0(2)
C25 Zr2 C32 85.2(4)
Cl21 Zr2 C35 131.9(2)
Cl22 Zr2 C35 86.3(2)
C25 Zr2 C35 112.6(4)
C32 Zr2 C35 53.2(3)
Cl21 Zr2 C22 128.5(3)
Cl22 Zr2 C22 84.8(3)
C25 Zr2 C22 53.6(4)
C32 Zr2 C22 119.1(3)
C35 Zr2 C22 99.5(4)
Cl21 Zr2 C21 128.6(3)
Cl22 Zr2 C21 114.8(2)
C25 Zr2 C21 32.5(3)
C32 Zr2 C21 88.5(3)
C35 Zr2 C21 89.6(3)
C22 Zr2 C21 32.3(3)
Cl21 Zr2 C23 95.5(3)
Cl22 Zr2 C23 83.3(3)
C25 Zr2 C23 53.9(4)
C32 Zr2 C23 138.7(4)
C35 Zr2 C23 132.6(4)
C22 Zr2 C23 33.5(4)
C21 Zr2 C23 54.6(4)
Cl21 Zr2 C33 80.9(3)
Cl22 Zr2 C33 107.5(3)
C25 Zr2 C33 115.9(4)
C32 Zr2 C33 32.5(3)
C35 Zr2 C33 52.5(3)
C22 Zr2 C33 146.9(4)
C21 Zr2 C33 120.1(3)
C23 Zr2 C33 168.9(4)
Cl21 Zr2 C24 78.9(4)
Cl22 Zr2 C24 112.5(3)
C25 Zr2 C24 32.1(4)
C32 Zr2 C24 113.1(4)
C35 Zr2 C24 142.5(4)
C22 Zr2 C24 53.3(4)
C21 Zr2 C24 53.4(4)
C23 Zr2 C24 31.8(4)
C33 Zr2 C24 137.3(4)
Cl21 Zr2 C34 101.4(3)
Cl22 Zr2 C34 81.0(3)
C25 Zr2 C34 135.5(4)
C32 Zr2 C34 53.2(3)
C35 Zr2 C34 31.8(3)
C22 Zr2 C34 129.6(4)
C21 Zr2 C34 120.4(3)
C23 Zr2 C34 158.5(4)
C33 Zr2 C34 31.4(3)
C24 Zr2 C34 166.4(4)
Cl21 Zr2 C31 127.0(2)
Cl22 Zr2 C31 117.7(2)
C25 Zr2 C31 83.3(3)
C32 Zr2 C31 32.3(3)
C35 Zr2 C31 32.5(3)
C22 Zr2 C31 93.5(3)
C21 Zr2 C31 69.7(3)
C23 Zr2 C31 123.9(4)
C33 Zr2 C31 53.5(3)
C24 Zr2 C31 115.3(4)
C34 Zr2 C31 53.5(3)
C22 C21 C25 107.3(10)
C22 C21 C26 124.3(10)
C25 C21 C26 128.4(10)
C22 C21 Zr2 73.6(6)
C25 C21 Zr2 72.7(6)
C26 C21 Zr2 119.1(6)
C21 C22 C23 108.3(10)
C21 C22 Zr2 74.1(6)
C23 C22 Zr2 73.6(6)
C21 C22 H22 125.8
C23 C22 H22 125.8
Zr2 C22 H22 118.3
C24 C23 C22 105.7(11)
C24 C23 Zr2 74.2(7)
C22 C23 Zr2 72.8(6)
C24 C23 H23 127.2
C22 C23 H23 127.2
Zr2 C23 H23 118.0
C23 C24 C25 110.2(12)
C23 C24 Zr2 74.0(7)
C25 C24 Zr2 72.7(6)
C23 C24 H24 124.9
C25 C24 H24 124.9
Zr2 C24 H24 120.0
C24 C25 C21 108.4(10)
C24 C25 Zr2 75.2(7)
C21 C25 Zr2 74.7(6)
C24 C25 H25 125.8
C21 C25 H25 125.8
Zr2 C25 H25 116.4
C21 C26 C27 117.9(11)
C21 C26 C36 112.4(8)
C27 C26 C36 87.8(8)
C21 C26 H26 112.2
C27 C26 H26 112.2
C36 C26 H26 112.2
C28 C27 C37 133.4(14)
C28 C27 C26 131.3(14)
C37 C27 C26 90.7(8)
C28 C27 H27 96.8
C37 C27 H27 96.8
C26 C27 H27 96.8
C27 C28 C29 129.7(16)
C27 C28 H28A 104.9
C29 C28 H28A 104.9
C27 C28 H28B 104.9
C29 C28 H28B 104.9
H28A C28 H28B 105.8
C28 C29 H29A 109.5
C28 C29 H29B 109.5
H29A C29 H29B 109.5
C28 C29 H29C 109.5
H29A C29 H29C 109.5
H29B C29 H29C 109.5
C32 C31 C35 105.6(8)
C32 C31 C36 129.7(8)
C35 C31 C36 124.6(8)
C32 C31 Zr2 72.4(4)
C35 C31 Zr2 72.7(5)
C36 C31 Zr2 117.3(5)
C31 C32 C33 108.2(9)
C31 C32 Zr2 75.2(5)
C33 C32 Zr2 74.7(5)
C31 C32 H32 125.9
C33 C32 H32 125.9
Zr2 C32 H32 116.3
C34 C33 C32 108.5(9)
C34 C33 Zr2 74.6(6)
C32 C33 Zr2 72.8(5)
C34 C33 H33 125.7
C32 C33 H33 125.7
Zr2 C33 H33 118.8
C33 C34 C35 108.0(9)
C33 C34 Zr2 74.0(6)
C35 C34 Zr2 73.2(5)
C33 C34 H34 126.0
C35 C34 H34 126.0
Zr2 C34 H34 118.7
C34 C35 C31 109.6(9)
C34 C35 Zr2 75.0(6)
C31 C35 Zr2 74.8(5)
C34 C35 H35 125.2
C31 C35 H35 125.2
Zr2 C35 H35 116.8
C31 C36 C37 118.3(8)
C31 C36 C26 117.8(7)
C37 C36 C26 89.0(7)
C31 C36 H36 110.0
C37 C36 H36 110.0
C26 C36 H36 110.0
C38 C37 C27 122.0(10)
C38 C37 C36 117.6(10)
C27 C37 C36 87.9(9)
C38 C37 H37 109.2
C27 C37 H37 109.2
C36 C37 H37 109.2
C39 C38 C37 112.8(9)
C39 C38 H38A 109.0
C37 C38 H38A 109.0
C39 C38 H38B 109.0
C37 C38 H38B 109.0
H38A C38 H38B 107.8
C38 C39 H39A 109.5
C38 C39 H39B 109.5
H39A C39 H39B 109.5
C38 C39 H39C 109.5
H39A C39 H39C 109.5
H39B C39 H39C 109.5
Cl31 Zr3 Cl32 100.50(9)
Cl31 Zr3 C41 131.6(3)
Cl32 Zr3 C41 114.9(3)
Cl31 Zr3 C42 101.4(4)
Cl32 Zr3 C42 134.6(5)
C41 Zr3 C42 30.2(4)
Cl31 Zr3 C45 130.3(3)
Cl32 Zr3 C45 85.6(3)
C41 Zr3 C45 33.1(4)
C42 Zr3 C45 50.2(5)
Cl31 Zr3 C55 92.0(2)
Cl32 Zr3 C55 133.4(3)
C41 Zr3 C55 86.9(4)
C42 Zr3 C55 84.9(5)
C45 Zr3 C55 119.1(4)
Cl31 Zr3 C43 80.4(3)
Cl32 Zr3 C43 117.6(3)
C41 Zr3 C43 54.6(4)
C42 Zr3 C43 31.3(4)
C45 Zr3 C43 54.4(4)
C55 Zr3 C43 108.6(4)
Cl31 Zr3 C52 126.6(2)
Cl32 Zr3 C52 84.5(2)
C41 Zr3 C52 90.1(4)
C42 Zr3 C52 112.2(5)
C45 Zr3 C52 102.9(3)
C55 Zr3 C52 53.2(3)
C43 Zr3 C52 143.2(4)
Cl31 Zr3 C44 97.8(4)
Cl32 Zr3 C44 82.5(4)
C41 Zr3 C44 58.0(5)
C42 Zr3 C44 55.4(6)
C45 Zr3 C44 33.5(4)
C55 Zr3 C44 140.2(4)
C43 Zr3 C44 37.0(4)
C52 Zr3 C44 135.2(4)
Cl31 Zr3 C53 96.0(3)
Cl32 Zr3 C53 83.3(3)
C41 Zr3 C53 119.0(5)
C42 Zr3 C53 132.6(5)
C45 Zr3 C53 133.6(4)
C55 Zr3 C53 50.6(4)
C43 Zr3 C53 159.0(4)
C52 Zr3 C53 31.2(3)
C44 Zr3 C53 161.7(5)
Cl31 Zr3 C51 124.6(3)
Cl32 Zr3 C51 116.2(3)
C41 Zr3 C51 68.0(4)
C42 Zr3 C51 81.7(5)
C45 Zr3 C51 94.1(4)
C55 Zr3 C51 32.7(3)
C43 Zr3 C51 112.7(4)
C52 Zr3 C51 33.4(3)
C44 Zr3 C51 125.5(4)
C53 Zr3 C51 52.6(4)
Cl31 Zr3 C54 77.6(3)
Cl32 Zr3 C54 108.9(3)
C41 Zr3 C54 117.0(5)
C42 Zr3 C54 114.4(6)
C45 Zr3 C54 146.8(4)
C55 Zr3 C54 31.0(3)
C43 Zr3 C54 131.3(4)
C52 Zr3 C54 51.4(4)
C44 Zr3 C54 168.2(5)
C53 Zr3 C54 29.3(4)
C51 Zr3 C54 52.7(4)
C42 C41 C45 102.3(14)
C42 C41 C46 133.3(15)
C45 C41 C46 124.3(12)
C42 C41 Zr3 75.1(8)
C45 C41 Zr3 74.0(6)
C46 C41 Zr3 116.4(9)
C41 C42 C43 119.9(16)
C41 C42 Zr3 74.6(8)
C43 C42 Zr3 75.1(7)
C41 C42 H42 120.0
C43 C42 H42 120.0
Zr3 C42 H42 121.4
C42 C43 C44 104.3(12)
C42 C43 Zr3 73.6(7)
C44 C43 Zr3 72.0(6)
C42 C43 H43 127.9
C44 C43 H43 127.9
Zr3 C43 H43 118.8
C45 C44 C43 97.3(10)
C45 C44 Zr3 72.2(6)
C43 C44 Zr3 71.0(6)
C45 C44 H44 131.4
C43 C44 H44 131.4
Zr3 C44 H44 118.5
C41 C45 C44 115.7(11)
C41 C45 Zr3 72.9(6)
C44 C45 Zr3 74.2(6)
C41 C45 H45 122.2
C44 C45 H45 122.2
Zr3 C45 H45 122.1
C47 C46 C56 89.9(12)
C47 C46 C41 116.0(13)
C56 C46 C41 115.2(11)
C47 C46 H46A 111.4
C56 C46 H46A 111.4
C41 C46 H46A 111.4
C57 C47 C46 91.3(13)
C57 C47 C48 127.4(17)
C46 C47 C48 125.8(17)
C57 C47 H47A 102.9
C46 C47 H47A 102.9
C48 C47 H47A 102.9
C49 C48 C47 109.4(16)
C49 C48 H48A 109.8
C47 C48 H48A 109.8
C49 C48 H48B 109.8
C47 C48 H48B 109.8
H48A C48 H48B 108.2
C48 C49 H49A 109.5
C48 C49 H49B 109.5
H49A C49 H49B 109.5
C48 C49 H49C 109.5
H49A C49 H49C 109.5
H49B C49 H49C 109.5
C55 C51 C56 132.6(12)
C55 C51 C52 102.9(9)
C56 C51 C52 124.4(11)
C55 C51 Zr3 72.0(6)
C56 C51 Zr3 121.7(9)
C52 C51 Zr3 72.5(6)
C53 C52 C51 106.0(10)
C53 C52 Zr3 74.8(6)
C51 C52 Zr3 74.1(6)
C53 C52 H52 127.0
C51 C52 H52 127.0
Zr3 C52 H52 116.5
C54 C53 C52 112.8(13)
C54 C53 Zr3 77.3(8)
C52 C53 Zr3 74.0(6)
C54 C53 H53 123.6
C52 C53 H53 123.6
Zr3 C53 H53 116.6
C53 C54 C55 108.3(13)
C53 C54 Zr3 73.4(8)
C55 C54 Zr3 71.3(7)
C53 C54 H54 125.9
C55 C54 H54 125.9
Zr3 C54 H54 121.1
C54 C55 C51 109.8(11)
C54 C55 Zr3 77.7(7)
C51 C55 Zr3 75.3(7)
C54 C55 H55 125.1
C51 C55 H55 125.1
Zr3 C55 H55 114.0
C51 C56 C46 112.6(12)
C51 C56 C57 124.7(12)
C46 C56 C57 81.2(10)
C51 C56 H56A 111.5
C46 C56 H56A 111.5
C57 C56 H56A 111.5
C47 C57 C58 124.2(16)
C47 C57 C56 92.1(12)
C58 C57 C56 116.4(14)
C47 C57 H57A 107.5
C58 C57 H57A 107.5
C56 C57 H57A 107.5
C59 C58 C57 119.3(17)
C59 C58 H58A 107.5
C57 C58 H58A 107.5
C59 C58 H58B 107.5
C57 C58 H58B 107.5
H58A C58 H58B 107.0
C58 C59 H59A 109.5
C58 C59 H59B 109.5
H59A C59 H59B 109.5
C58 C59 H59C 109.5
H59A C59 H59C 109.5
H59B C59 H59C 109.5

loop_
_geom_bond_atom_site_label_1
_geom_bond_atom_site_label_2
_geom_bond_distance
Zr1 Cl11 2.420(2)
Zr1 Cl12 2.429(2)
Zr1 C5 2.473(10)
Zr1 C12 2.481(8)
Zr1 C13 2.485(10)
Zr1 C3 2.485(10)
Zr1 C15 2.492(8)
Zr1 C1 2.496(9)
Zr1 C14 2.504(8)
Zr1 C2 2.508(9)
Zr1 C11 2.508(8)
Zr1 C4 2.521(11)
C1 C2 1.395(13)
C1 C5 1.414(14)
C1 C6 1.454(14)
C2 C3 1.433(15)
C2 H2 0.9400
C3 C4 1.379(16)
C3 H3 0.9400
C4 C5 1.393(15)
C4 H4 0.9400
C5 H5 0.9400
C6 C16 1.548(13)
C6 C7 1.570(16)
C6 H6 0.9900
C7 C8 1.382(17)
C7 C17 1.573(15)
C7 H7 0.9900
C8 C9 1.480(17)
C8 H8A 0.9800
C8 H8B 0.9800
C9 H9A 0.9700
C9 H9B 0.9700
C9 H9C 0.9700
C11 C12 1.395(12)
C11 C15 1.404(11)
C11 C16 1.506(11)
C12 C13 1.399(12)
C12 H12 0.9400
C13 C14 1.347(13)
C13 H13 0.9400
C14 C15 1.401(11)
C14 H14 0.9400
C15 H15 0.9400
C16 C17 1.520(13)
C16 H16 0.9900
C17 C18 1.478(13)
C17 H17 0.9900
C18 C19 1.462(16)
C18 H18A 0.9800
C18 H18B 0.9800
C19 H19A 0.9700
C19 H19B 0.9700
C19 H19C 0.9700
Zr2 Cl21 2.414(2)
Zr2 Cl22 2.427(2)
Zr2 C25 2.470(11)
Zr2 C32 2.474(8)
Zr2 C35 2.483(8)
Zr2 C22 2.488(10)
Zr2 C21 2.495(9)
Zr2 C23 2.498(11)
Zr2 C33 2.499(10)
Zr2 C24 2.500(12)
Zr2 C34 2.505(10)
Zr2 C31 2.509(7)
C21 C22 1.384(13)
C21 C25 1.391(14)
C21 C26 1.502(15)
C22 C23 1.439(16)
C22 H22 0.9400
C23 C24 1.369(16)
C23 H23 0.9400
C24 C25 1.376(16)
C24 H24 0.9400
C25 H25 0.9400
C26 C27 1.536(16)
C26 C36 1.557(14)
C26 H26 0.9900
C27 C28 1.225(16)
C27 C37 1.532(16)
C27 H27 0.9900
C28 C29 1.455(17)
C28 H28A 0.9800
C28 H28B 0.9800
C29 H29A 0.9700
C29 H29B 0.9700
C29 H29C 0.9700
C31 C32 1.388(12)
C31 C35 1.398(12)
C31 C36 1.493(12)
C32 C33 1.394(13)
C32 H32 0.9400
C33 C34 1.355(15)
C33 H33 0.9400
C34 C35 1.367(13)
C34 H34 0.9400
C35 H35 0.9400
C36 C37 1.557(13)
C36 H36 0.9900
C37 C38 1.498(15)
C37 H37 0.9900
C38 C39 1.461(15)
C38 H38A 0.9800
C38 H38B 0.9800
C39 H39A 0.9700
C39 H39B 0.9700
C39 H39C 0.9700
Zr3 Cl31 2.421(2)
Zr3 Cl32 2.430(3)
Zr3 C41 2.468(12)
Zr3 C42 2.474(12)
Zr3 C45 2.482(10)
Zr3 C55 2.488(11)
Zr3 C43 2.493(9)
Zr3 C52 2.509(10)
Zr3 C44 2.508(12)
Zr3 C53 2.519(11)
Zr3 C51 2.529(11)
Zr3 C54 2.565(13)
C41 C42 1.289(17)
C41 C45 1.411(16)
C41 C46 1.540(18)
C42 C43 1.341(18)
C42 H42 0.9400
C43 C44 1.587(18)
C43 H43 0.9400
C44 C45 1.441(16)
C44 H44 0.9400
C45 H45 0.9400
C46 C47 1.489(19)
C46 C56 1.540(18)
C46 H46A 0.9900
C47 C57 1.36(2)
C47 C48 1.58(2)
C47 H47A 0.9900
C48 C49 1.57(2)
C48 H48A 0.9800
C48 H48B 0.9800
C49 H49A 0.9700
C49 H49B 0.9700
C49 H49C 0.9700
C51 C55 1.412(14)
C51 C56 1.436(16)
C51 C52 1.449(15)
C52 C53 1.353(15)
C52 H52 0.9400
C53 C54 1.287(16)
C53 H53 0.9400
C54 C55 1.352(15)
C54 H54 0.9400
C55 H55 0.9400
C56 C57 1.598(18)
C56 H56A 0.9900
C57 C58 1.52(2)
C57 H57A 0.9900
C58 C59 1.47(2)
C58 H58A 0.9800
C58 H58B 0.9800
C59 H59A 0.9700
C59 H59B 0.9700
C59 H59C 0.9700

loop_
_geom_torsion_atom_site_label_1
_geom_torsion_atom_site_label_2
_geom_torsion_atom_site_label_3
_geom_torsion_atom_site_label_4
_geom_torsion
Cl11 Zr1 C1 C2 22.9(7)
Cl12 Zr1 C1 C2 -103.2(7)
C5 Zr1 C1 C2 -114.2(10)
C12 Zr1 C1 C2 109.0(7)
C13 Zr1 C1 C2 117.5(7)
C3 Zr1 C1 C2 -37.6(7)
C15 Zr1 C1 C2 162.1(7)
C14 Zr1 C1 C2 154.0(7)
C11 Zr1 C1 C2 135.4(7)
C4 Zr1 C1 C2 -77.2(7)
Cl11 Zr1 C1 C5 137.1(6)
Cl12 Zr1 C1 C5 11.0(8)
C12 Zr1 C1 C5 -136.8(7)
C13 Zr1 C1 C5 -128.4(7)
C3 Zr1 C1 C5 76.6(7)
C15 Zr1 C1 C5 -83.7(7)
C14 Zr1 C1 C5 -91.8(7)
C2 Zr1 C1 C5 114.2(10)
C11 Zr1 C1 C5 -110.4(7)
C4 Zr1 C1 C5 37.0(7)
Cl11 Zr1 C1 C6 -100.9(7)
Cl12 Zr1 C1 C6 133.0(7)
C5 Zr1 C1 C6 122.0(11)
C12 Zr1 C1 C6 -14.9(8)
C13 Zr1 C1 C6 -6.4(9)
C3 Zr1 C1 C6 -161.4(9)
C15 Zr1 C1 C6 38.3(8)
C14 Zr1 C1 C6 30.1(9)
C2 Zr1 C1 C6 -123.8(11)
C11 Zr1 C1 C6 11.6(7)
C4 Zr1 C1 C6 159.0(9)
C5 C1 C2 C3 -0.8(11)
C6 C1 C2 C3 -179.5(10)
Zr1 C1 C2 C3 64.8(7)
C5 C1 C2 Zr1 -65.6(7)
C6 C1 C2 Zr1 115.7(10)
Cl11 Zr1 C2 C1 -159.0(7)
Cl12 Zr1 C2 C1 104.2(6)
C5 Zr1 C2 C1 38.0(6)
C12 Zr1 C2 C1 -73.2(7)
C13 Zr1 C2 C1 -85.3(8)
C3 Zr1 C2 C1 115.3(10)
C15 Zr1 C2 C1 -20.6(8)
C14 Zr1 C2 C1 -44.6(10)
C11 Zr1 C2 C1 -41.1(7)
C4 Zr1 C2 C1 78.4(7)
Cl11 Zr1 C2 C3 85.7(7)
Cl12 Zr1 C2 C3 -11.2(8)
C5 Zr1 C2 C3 -77.4(8)
C12 Zr1 C2 C3 171.4(7)
C13 Zr1 C2 C3 159.3(7)
C15 Zr1 C2 C3 -136.0(7)
C1 Zr1 C2 C3 -115.3(10)
C14 Zr1 C2 C3 -160.0(7)
C11 Zr1 C2 C3 -156.4(7)
C4 Zr1 C2 C3 -37.0(7)
C1 C2 C3 C4 3.2(13)
Zr1 C2 C3 C4 68.6(8)
C1 C2 C3 Zr1 -65.4(7)
Cl11 Zr1 C3 C4 156.2(8)
Cl12 Zr1 C3 C4 57.6(8)
C5 Zr1 C3 C4 -36.2(7)
C12 Zr1 C3 C4 -125.1(8)
C13 Zr1 C3 C4 -161.5(9)
C15 Zr1 C3 C4 -46.3(10)
C1 Zr1 C3 C4 -77.3(8)
C14 Zr1 C3 C4 -11(2)
C2 Zr1 C3 C4 -113.7(11)
C11 Zr1 C3 C4 -85.1(8)
Cl11 Zr1 C3 C2 -90.1(7)
Cl12 Zr1 C3 C2 171.3(6)
C5 Zr1 C3 C2 77.5(7)
C12 Zr1 C3 C2 -11.4(9)
C13 Zr1 C3 C2 -47.8(13)
C15 Zr1 C3 C2 67.4(9)
C1 Zr1 C3 C2 36.4(6)
C14 Zr1 C3 C2 102.4(19)
C11 Zr1 C3 C2 28.6(8)
C4 Zr1 C3 C2 113.7(11)
C2 C3 C4 C5 -4.3(13)
Zr1 C3 C4 C5 63.4(8)
C2 C3 C4 Zr1 -67.7(8)
Cl11 Zr1 C4 C3 -25.5(8)
Cl12 Zr1 C4 C3 -121.2(8)
C5 Zr1 C4 C3 116.8(11)
C12 Zr1 C4 C3 89.2(9)
C13 Zr1 C4 C3 149.8(14)
C15 Zr1 C4 C3 148.8(7)
C1 Zr1 C4 C3 79.0(8)
C14 Zr1 C4 C3 176.9(6)
C2 Zr1 C4 C3 38.6(7)
C11 Zr1 C4 C3 112.9(7)
Cl11 Zr1 C4 C5 -142.3(6)
Cl12 Zr1 C4 C5 122.0(7)
C12 Zr1 C4 C5 -27.7(10)
C13 Zr1 C4 C5 33(2)
C3 Zr1 C4 C5 -116.8(11)
C15 Zr1 C4 C5 32.0(8)
C1 Zr1 C4 C5 -37.8(6)
C14 Zr1 C4 C5 60.0(9)
C2 Zr1 C4 C5 -78.2(7)
C11 Zr1 C4 C5 -3.9(8)
C3 C4 C5 C1 3.8(13)
Zr1 C4 C5 C1 67.7(7)
C3 C4 C5 Zr1 -63.8(9)
C2 C1 C5 C4 -1.8(12)
C6 C1 C5 C4 176.9(10)
Zr1 C1 C5 C4 -68.6(8)
C2 C1 C5 Zr1 66.8(7)
C6 C1 C5 Zr1 -114.5(9)
Cl11 Zr1 C5 C4 53.2(8)
Cl12 Zr1 C5 C4 -57.0(7)
C12 Zr1 C5 C4 162.2(7)
C13 Zr1 C5 C4 -169.6(7)
C3 Zr1 C5 C4 35.7(7)
C15 Zr1 C5 C4 -150.9(7)
C1 Zr1 C5 C4 114.5(10)
C14 Zr1 C5 C4 -139.2(7)
C2 Zr1 C5 C4 77.3(8)
C11 Zr1 C5 C4 176.4(7)
Cl11 Zr1 C5 C1 -61.3(8)
Cl12 Zr1 C5 C1 -171.4(6)
C12 Zr1 C5 C1 47.7(7)
C13 Zr1 C5 C1 75.9(8)
C3 Zr1 C5 C1 -78.7(7)
C15 Zr1 C5 C1 94.6(7)
C14 Zr1 C5 C1 106.4(6)
C2 Zr1 C5 C1 -37.2(6)
C11 Zr1 C5 C1 61.9(6)
C4 Zr1 C5 C1 -114.5(10)
C2 C1 C6 C16 -112.3(11)
C5 C1 C6 C16 69.2(13)
Zr1 C1 C6 C16 -20.1(11)
C2 C1 C6 C7 144.8(10)
C5 C1 C6 C7 -33.7(14)
Zr1 C1 C6 C7 -123.1(8)
C1 C6 C7 C8 -127.5(15)
C16 C6 C7 C8 115.0(15)
C1 C6 C7 C17 103.6(10)
C16 C6 C7 C17 -13.9(9)
C6 C7 C8 C9 68(2)
C17 C7 C8 C9 179.1(12)
Cl11 Zr1 C11 C12 -17.3(6)
Cl12 Zr1 C11 C12 111.8(5)
C5 Zr1 C11 C12 -155.0(6)
C13 Zr1 C11 C12 36.9(5)
C3 Zr1 C11 C12 -117.1(6)
C15 Zr1 C11 C12 112.5(8)
C1 Zr1 C11 C12 -124.0(6)
C14 Zr1 C11 C12 75.8(6)
C2 Zr1 C11 C12 -101.9(6)
C4 Zr1 C11 C12 -152.9(6)
Cl11 Zr1 C11 C15 -129.8(5)
Cl12 Zr1 C11 C15 -0.6(6)
C5 Zr1 C11 C15 92.5(5)
C12 Zr1 C11 C15 -112.5(8)
C13 Zr1 C11 C15 -75.6(6)
C3 Zr1 C11 C15 130.4(6)
C1 Zr1 C11 C15 123.5(6)
C14 Zr1 C11 C15 -36.7(5)
C2 Zr1 C11 C15 145.6(6)
C4 Zr1 C11 C15 94.6(6)
Cl11 Zr1 C11 C16 105.7(6)
Cl12 Zr1 C11 C16 -125.1(6)
C5 Zr1 C11 C16 -32.0(6)
C12 Zr1 C11 C16 123.0(9)
C13 Zr1 C11 C16 160.0(8)
C3 Zr1 C11 C16 5.9(8)
C15 Zr1 C11 C16 -124.5(9)
C1 Zr1 C11 C16 -1.0(6)
C14 Zr1 C11 C16 -161.2(8)
C2 Zr1 C11 C16 21.2(7)
C4 Zr1 C11 C16 -29.8(7)
C15 C11 C12 C13 -0.1(10)
C16 C11 C12 C13 -178.3(9)
Zr1 C11 C12 C13 -66.4(7)
C15 C11 C12 Zr1 66.4(6)
C16 C11 C12 Zr1 -111.9(9)
Cl11 Zr1 C12 C11 164.7(5)
Cl12 Zr1 C12 C11 -95.6(5)
C5 Zr1 C12 C11 27.0(6)
C13 Zr1 C12 C11 -115.6(8)
C3 Zr1 C12 C11 88.0(7)
C15 Zr1 C12 C11 -38.5(5)
C1 Zr1 C12 C11 50.8(5)
C14 Zr1 C12 C11 -79.5(6)
C2 Zr1 C12 C11 81.7(6)
C4 Zr1 C12 C11 42.6(9)
Cl11 Zr1 C12 C13 -79.7(6)
Cl12 Zr1 C12 C13 20.0(7)
C5 Zr1 C12 C13 142.6(6)
C3 Zr1 C12 C13 -156.4(6)
C15 Zr1 C12 C13 77.1(6)
C1 Zr1 C12 C13 166.4(6)
C14 Zr1 C12 C13 36.1(5)
C2 Zr1 C12 C13 -162.7(6)
C11 Zr1 C12 C13 115.6(8)
C4 Zr1 C12 C13 158.2(7)
C11 C12 C13 C14 -0.5(11)
Zr1 C12 C13 C14 -67.5(7)
C11 C12 C13 Zr1 67.1(6)
Cl11 Zr1 C13 C14 -148.0(6)
Cl12 Zr1 C13 C14 -50.0(6)
C5 Zr1 C13 C14 61.2(7)
C12 Zr1 C13 C14 115.0(8)
C3 Zr1 C13 C14 169.6(9)
C15 Zr1 C13 C14 37.6(5)
C1 Zr1 C13 C14 99.1(6)
C2 Zr1 C13 C14 137.5(6)
C11 Zr1 C13 C14 78.3(6)
C4 Zr1 C13 C14 36.4(18)
Cl11 Zr1 C13 C12 97.0(6)
Cl12 Zr1 C13 C12 -165.0(5)
C5 Zr1 C13 C12 -53.8(8)
C3 Zr1 C13 C12 54.6(12)
C15 Zr1 C13 C12 -77.4(6)
C1 Zr1 C13 C12 -15.8(7)
C14 Zr1 C13 C12 -115.0(8)
C2 Zr1 C13 C12 22.5(8)
C11 Zr1 C13 C12 -36.6(5)
C4 Zr1 C13 C12 -78.5(18)
C12 C13 C14 C15 0.8(11)
Zr1 C13 C14 C15 -65.7(6)
C12 C13 C14 Zr1 66.4(7)
Cl11 Zr1 C14 C13 33.5(6)
Cl12 Zr1 C14 C13 130.1(6)
C5 Zr1 C14 C13 -137.3(6)
C12 Zr1 C14 C13 -37.8(5)
C3 Zr1 C14 C13 -159.6(18)
C15 Zr1 C14 C13 -115.2(8)
C1 Zr1 C14 C13 -99.9(6)
C2 Zr1 C14 C13 -74.0(8)
C11 Zr1 C14 C13 -78.4(6)
C4 Zr1 C14 C13 -168.4(6)
Cl11 Zr1 C14 C15 148.7(5)
Cl12 Zr1 C14 C15 -114.7(5)
C5 Zr1 C14 C15 -22.1(7)
C12 Zr1 C14 C15 77.4(6)
C13 Zr1 C14 C15 115.2(8)
C3 Zr1 C14 C15 -44(2)
C1 Zr1 C14 C15 15.3(7)
C2 Zr1 C14 C15 41.2(9)
C11 Zr1 C14 C15 36.8(5)
C4 Zr1 C14 C15 -53.2(8)
C13 C14 C15 C11 -0.8(11)
Zr1 C14 C15 C11 -66.7(6)
C13 C14 C15 Zr1 65.9(7)
C12 C11 C15 C14 0.5(10)
C16 C11 C15 C14 178.8(8)
Zr1 C11 C15 C14 66.6(6)
C12 C11 C15 Zr1 -66.1(6)
C16 C11 C15 Zr1 112.1(9)
Cl11 Zr1 C15 C14 -43.8(6)
Cl12 Zr1 C15 C14 63.8(5)
C5 Zr1 C15 C14 160.2(6)
C12 Zr1 C15 C14 -77.3(6)
C13 Zr1 C15 C14 -36.1(5)
C3 Zr1 C15 C14 168.4(6)
C1 Zr1 C15 C14 -166.9(6)
C2 Zr1 C15 C14 -156.0(6)
C11 Zr1 C15 C14 -115.6(8)
C4 Zr1 C15 C14 143.7(6)
Cl11 Zr1 C15 C11 71.8(6)
Cl12 Zr1 C15 C11 179.5(5)
C5 Zr1 C15 C11 -84.2(5)
C12 Zr1 C15 C11 38.3(5)
C13 Zr1 C15 C11 79.6(6)
C3 Zr1 C15 C11 -76.0(7)
C1 Zr1 C15 C11 -51.2(5)
C14 Zr1 C15 C11 115.6(8)
C2 Zr1 C15 C11 -40.3(6)
C4 Zr1 C15 C11 -100.7(6)
C12 C11 C16 C17 -174.8(9)
C15 C11 C16 C17 7.3(14)
Zr1 C11 C16 C17 96.8(9)
C12 C11 C16 C6 79.7(12)
C15 C11 C16 C6 -98.2(11)
Zr1 C11 C16 C6 -8.7(10)
C1 C6 C16 C11 18.5(12)
C7 C6 C16 C11 137.9(9)
C1 C6 C16 C17 -105.0(9)
C7 C6 C16 C17 14.4(9)
C11 C16 C17 C18 99.4(11)
C6 C16 C17 C18 -140.7(9)
C11 C16 C17 C7 -134.3(10)
C6 C16 C17 C7 -14.3(8)
C8 C7 C17 C18 10(2)
C6 C7 C17 C18 140.2(11)
C8 C7 C17 C16 -115.6(16)
C6 C7 C17 C16 14.2(9)
C16 C17 C18 C19 -65.9(14)
C7 C17 C18 C19 -176.8(12)
Cl21 Zr2 C21 C22 -103.2(7)
Cl22 Zr2 C21 C22 23.0(7)
C25 Zr2 C21 C22 -114.6(9)
C32 Zr2 C21 C22 162.0(7)
C35 Zr2 C21 C22 108.8(7)
C23 Zr2 C21 C22 -37.9(7)
C33 Zr2 C21 C22 153.7(7)
C24 Zr2 C21 C22 -77.5(7)
C34 Zr2 C21 C22 117.1(7)
C31 Zr2 C21 C22 135.1(7)
Cl21 Zr2 C21 C25 11.5(7)
Cl22 Zr2 C21 C25 137.6(6)
C32 Zr2 C21 C25 -83.4(6)
C35 Zr2 C21 C25 -136.6(7)
C22 Zr2 C21 C25 114.6(9)
C23 Zr2 C21 C25 76.7(7)
C33 Zr2 C21 C25 -91.7(7)
C24 Zr2 C21 C25 37.2(6)
C34 Zr2 C21 C25 -128.2(7)
C31 Zr2 C21 C25 -110.3(7)
Cl21 Zr2 C21 C26 136.3(7)
Cl22 Zr2 C21 C26 -97.5(7)
C25 Zr2 C21 C26 124.9(11)
C32 Zr2 C21 C26 41.4(8)
C35 Zr2 C21 C26 -11.8(8)
C22 Zr2 C21 C26 -120.5(11)
C23 Zr2 C21 C26 -158.4(9)
C33 Zr2 C21 C26 33.1(9)
C24 Zr2 C21 C26 162.0(9)
C34 Zr2 C21 C26 -3.4(9)
C31 Zr2 C21 C26 14.5(7)
C25 C21 C22 C23 0.8(12)
C26 C21 C22 C23 -179.4(9)
Zr2 C21 C22 C23 66.2(8)
C25 C21 C22 Zr2 -65.4(7)
C26 C21 C22 Zr2 114.4(9)
Cl21 Zr2 C22 C21 103.5(6)
Cl22 Zr2 C22 C21 -159.1(7)
C25 Zr2 C22 C21 37.4(6)
C32 Zr2 C22 C21 -20.7(8)
C35 Zr2 C22 C21 -73.8(7)
C23 Zr2 C22 C21 115.1(10)
C33 Zr2 C22 C21 -44.7(11)
C24 Zr2 C22 C21 77.7(7)
C34 Zr2 C22 C21 -85.3(7)
C31 Zr2 C22 C21 -41.6(7)
Cl21 Zr2 C22 C23 -11.6(8)
Cl22 Zr2 C22 C23 85.8(7)
C25 Zr2 C22 C23 -77.7(7)
C32 Zr2 C22 C23 -135.8(7)
C35 Zr2 C22 C23 171.2(7)
C21 Zr2 C22 C23 -115.1(10)
C33 Zr2 C22 C23 -159.8(8)
C24 Zr2 C22 C23 -37.4(7)
C34 Zr2 C22 C23 159.6(7)
C31 Zr2 C22 C23 -156.7(7)
C21 C22 C23 C24 0.9(13)
Zr2 C22 C23 C24 67.5(9)
C21 C22 C23 Zr2 -66.6(7)
Cl21 Zr2 C23 C24 58.5(9)
Cl22 Zr2 C23 C24 156.9(9)
C25 Zr2 C23 C24 -35.6(8)
C32 Zr2 C23 C24 -45.1(11)
C35 Zr2 C23 C24 -124.3(9)
C22 Zr2 C23 C24 -112.4(11)
C21 Zr2 C23 C24 -76.0(9)
C33 Zr2 C23 C24 -12(3)
C34 Zr2 C23 C24 -159.6(10)
C31 Zr2 C23 C24 -84.0(9)
Cl21 Zr2 C23 C22 170.9(6)
Cl22 Zr2 C23 C22 -90.6(7)
C25 Zr2 C23 C22 76.8(7)
C32 Zr2 C23 C22 67.4(9)
C35 Zr2 C23 C22 -11.9(9)
C21 Zr2 C23 C22 36.4(6)
C33 Zr2 C23 C22 101(2)
C24 Zr2 C23 C22 112.4(11)
C34 Zr2 C23 C22 -47.1(14)
C31 Zr2 C23 C22 28.4(8)
C22 C23 C24 C25 -2.3(15)
Zr2 C23 C24 C25 64.2(9)
C22 C23 C24 Zr2 -66.6(8)
Cl21 Zr2 C24 C23 -120.1(9)
Cl22 Zr2 C24 C23 -24.9(9)
C25 Zr2 C24 C23 117.7(13)
C32 Zr2 C24 C23 149.5(8)
C35 Zr2 C24 C23 90.3(10)
C22 Zr2 C24 C23 39.6(8)
C21 Zr2 C24 C23 80.1(9)
C33 Zr2 C24 C23 176.8(7)
C34 Zr2 C24 C23 147.2(16)
C31 Zr2 C24 C23 114.0(8)
Cl21 Zr2 C24 C25 122.2(8)
Cl22 Zr2 C24 C25 -142.6(7)
C32 Zr2 C24 C25 31.7(9)
C35 Zr2 C24 C25 -27.4(11)
C22 Zr2 C24 C25 -78.2(8)
C21 Zr2 C24 C25 -37.7(7)
C23 Zr2 C24 C25 -117.7(13)
C33 Zr2 C24 C25 59.0(10)
C34 Zr2 C24 C25 29(2)
C31 Zr2 C24 C25 -3.7(9)
C23 C24 C25 C21 2.9(15)
Zr2 C24 C25 C21 67.9(8)
C23 C24 C25 Zr2 -65.1(10)
C22 C21 C25 C24 -2.2(13)
C26 C21 C25 C24 178.0(10)
Zr2 C21 C25 C24 -68.2(9)
C22 C21 C25 Zr2 66.0(7)
C26 C21 C25 Zr2 -113.8(10)
Cl21 Zr2 C25 C24 -56.7(8)
Cl22 Zr2 C25 C24 53.3(9)
C32 Zr2 C25 C24 -151.0(8)
C35 Zr2 C25 C24 162.4(8)
C22 Zr2 C25 C24 77.2(8)
C21 Zr2 C25 C24 114.3(10)
C23 Zr2 C25 C24 35.3(8)
C33 Zr2 C25 C24 -139.7(8)
C34 Zr2 C25 C24 -170.5(8)
C31 Zr2 C25 C24 176.6(8)
Cl21 Zr2 C25 C21 -171.0(6)
Cl22 Zr2 C25 C21 -61.0(8)
C32 Zr2 C25 C21 94.8(6)
C35 Zr2 C25 C21 48.1(7)
C22 Zr2 C25 C21 -37.1(6)
C23 Zr2 C25 C21 -79.0(7)
C33 Zr2 C25 C21 106.0(6)
C24 Zr2 C25 C21 -114.3(10)
C34 Zr2 C25 C21 75.3(8)
C31 Zr2 C25 C21 62.3(6)
C22 C21 C26 C27 148.5(10)
C25 C21 C26 C27 -31.7(15)
Zr2 C21 C26 C27 -122.2(9)
C22 C21 C26 C36 -111.7(11)
C25 C21 C26 C36 68.1(13)
Zr2 C21 C26 C36 -22.3(11)
C21 C26 C27 C28 -104(2)
C36 C26 C27 C28 142(2)
C21 C26 C27 C37 98.2(11)
C36 C26 C27 C37 -16.1(10)
C37 C27 C28 C29 -177.0(17)
C26 C27 C28 C29 34(4)
Cl21 Zr2 C31 C32 -1.4(6)
Cl22 Zr2 C31 C32 -129.6(5)
C25 Zr2 C31 C32 91.7(6)
C35 Zr2 C31 C32 -113.3(8)
C22 Zr2 C31 C32 144.4(6)
C21 Zr2 C31 C32 122.2(6)
C23 Zr2 C31 C32 129.2(6)
C33 Zr2 C31 C32 -37.7(6)
C24 Zr2 C31 C32 93.7(6)
C34 Zr2 C31 C32 -77.0(6)
Cl21 Zr2 C31 C35 111.8(5)
Cl22 Zr2 C31 C35 -16.3(6)
C25 Zr2 C31 C35 -155.0(6)
C32 Zr2 C31 C35 113.3(8)
C22 Zr2 C31 C35 -102.3(6)
C21 Zr2 C31 C35 -124.5(6)
C23 Zr2 C31 C35 -117.6(6)
C33 Zr2 C31 C35 75.6(6)
C24 Zr2 C31 C35 -153.0(6)
C34 Zr2 C31 C35 36.2(6)
Cl21 Zr2 C31 C36 -127.6(6)
Cl22 Zr2 C31 C36 104.2(6)
C25 Zr2 C31 C36 -34.5(6)
C32 Zr2 C31 C36 -126.2(9)
C35 Zr2 C31 C36 120.5(9)
C22 Zr2 C31 C36 18.2(7)
C21 Zr2 C31 C36 -4.0(6)
C23 Zr2 C31 C36 2.9(8)
C33 Zr2 C31 C36 -163.9(8)
C24 Zr2 C31 C36 -32.5(7)
C34 Zr2 C31 C36 156.7(8)
C35 C31 C32 C33 2.4(10)
C36 C31 C32 C33 179.3(8)
Zr2 C31 C32 C33 68.0(6)
C35 C31 C32 Zr2 -65.6(6)
C36 C31 C32 Zr2 111.2(8)
Cl21 Zr2 C32 C31 178.9(5)
Cl22 Zr2 C32 C31 71.5(6)
C25 Zr2 C32 C31 -84.9(6)
C35 Zr2 C32 C31 38.1(5)
C22 Zr2 C32 C31 -41.6(7)
C21 Zr2 C32 C31 -52.5(6)
C23 Zr2 C32 C31 -77.3(8)
C33 Zr2 C32 C31 114.1(9)
C24 Zr2 C32 C31 -101.2(6)
C34 Zr2 C32 C31 78.1(6)
Cl21 Zr2 C32 C33 64.8(6)
Cl22 Zr2 C32 C33 -42.5(7)
C25 Zr2 C32 C33 161.0(7)
C35 Zr2 C32 C33 -76.0(7)
C22 Zr2 C32 C33 -155.7(7)
C21 Zr2 C32 C33 -166.6(7)
C23 Zr2 C32 C33 168.6(7)
C24 Zr2 C32 C33 144.7(7)
C34 Zr2 C32 C33 -36.0(6)
C31 Zr2 C32 C33 -114.1(9)
C31 C32 C33 C34 -1.8(11)
Zr2 C32 C33 C34 66.6(8)
C31 C32 C33 Zr2 -68.4(6)
Cl21 Zr2 C33 C34 130.5(6)
Cl22 Zr2 C33 C34 33.9(6)
C25 Zr2 C33 C34 -136.6(7)
C32 Zr2 C33 C34 -115.5(9)
C35 Zr2 C33 C34 -37.0(6)
C22 Zr2 C33 C34 -74.2(10)
C21 Zr2 C33 C34 -99.9(7)
C23 Zr2 C33 C34 -158.2(19)
C24 Zr2 C33 C34 -167.1(7)
C31 Zr2 C33 C34 -78.1(6)
Cl21 Zr2 C33 C32 -114.0(6)
Cl22 Zr2 C33 C32 149.4(6)
C25 Zr2 C33 C32 -21.1(8)
C35 Zr2 C33 C32 78.5(6)
C22 Zr2 C33 C32 41.3(11)
C21 Zr2 C33 C32 15.6(8)
C23 Zr2 C33 C32 -43(2)
C24 Zr2 C33 C32 -51.6(9)
C34 Zr2 C33 C32 115.5(9)
C31 Zr2 C33 C32 37.4(5)
C32 C33 C34 C35 0.5(12)
Zr2 C33 C34 C35 65.8(7)
C32 C33 C34 Zr2 -65.4(7)
Cl21 Zr2 C34 C33 -50.0(6)
Cl22 Zr2 C34 C33 -147.4(6)
C25 Zr2 C34 C33 61.9(9)
C32 Zr2 C34 C33 37.3(6)
C35 Zr2 C34 C33 115.0(9)
C22 Zr2 C34 C33 137.0(6)
C21 Zr2 C34 C33 99.0(7)
C23 Zr2 C34 C33 168.8(10)
C24 Zr2 C34 C33 40(2)
C31 Zr2 C34 C33 77.9(6)
Cl21 Zr2 C34 C35 -165.0(6)
Cl22 Zr2 C34 C35 97.6(6)
C25 Zr2 C34 C35 -53.1(9)
C32 Zr2 C34 C35 -77.7(6)
C22 Zr2 C34 C35 22.0(8)
C21 Zr2 C34 C35 -16.0(8)
C23 Zr2 C34 C35 53.8(13)
C33 Zr2 C34 C35 -115.0(9)
C24 Zr2 C34 C35 -75(2)
C31 Zr2 C34 C35 -37.1(5)
C33 C34 C35 C31 1.1(11)
Zr2 C34 C35 C31 67.5(6)
C33 C34 C35 Zr2 -66.4(8)
C32 C31 C35 C34 -2.2(10)
C36 C31 C35 C34 -179.2(8)
Zr2 C31 C35 C34 -67.6(7)
C32 C31 C35 Zr2 65.4(5)
C36 C31 C35 Zr2 -111.6(8)
Cl21 Zr2 C35 C34 19.9(7)
Cl22 Zr2 C35 C34 -78.9(6)
C25 Zr2 C35 C34 142.6(7)
C32 Zr2 C35 C34 77.7(7)
C22 Zr2 C35 C34 -163.0(7)
C21 Zr2 C35 C34 166.2(7)
C23 Zr2 C35 C34 -156.3(7)
C33 Zr2 C35 C34 36.6(6)
C24 Zr2 C35 C34 158.0(7)
C31 Zr2 C35 C34 115.6(9)
Cl21 Zr2 C35 C31 -95.7(5)
Cl22 Zr2 C35 C31 165.6(5)
C25 Zr2 C35 C31 27.0(6)
C32 Zr2 C35 C31 -37.9(5)
C22 Zr2 C35 C31 81.5(6)
C21 Zr2 C35 C31 50.6(5)
C23 Zr2 C35 C31 88.1(7)
C33 Zr2 C35 C31 -79.0(6)
C24 Zr2 C35 C31 42.4(9)
C34 Zr2 C35 C31 -115.6(9)
C32 C31 C36 C37 9.8(13)
C35 C31 C36 C37 -173.9(8)
Zr2 C31 C36 C37 99.0(8)
C32 C31 C36 C26 -95.5(11)
C35 C31 C36 C26 80.8(11)
Zr2 C31 C36 C26 -6.2(10)
C21 C26 C36 C31 18.3(12)
C27 C26 C36 C31 137.6(10)
C21 C26 C36 C37 -103.5(9)
C27 C26 C36 C37 15.8(10)
C28 C27 C37 C38 -19(3)
C26 C27 C37 C38 137.7(12)
C28 C27 C37 C36 -141(2)
C26 C27 C37 C36 16.1(10)
C31 C36 C37 C38 97.3(11)
C26 C36 C37 C38 -141.2(10)
C31 C36 C37 C27 -137.3(10)
C26 C36 C37 C27 -15.8(10)
C27 C37 C38 C39 -172.2(12)
C36 C37 C38 C39 -66.0(15)
Cl31 Zr3 C41 C42 4.8(13)
Cl32 Zr3 C41 C42 137.7(10)
C45 Zr3 C41 C42 107.8(14)
C55 Zr3 C41 C42 -85.1(11)
C43 Zr3 C41 C42 30.4(11)
C52 Zr3 C41 C42 -138.2(11)
C44 Zr3 C41 C42 75.0(12)
C53 Zr3 C41 C42 -125.9(11)
C51 Zr3 C41 C42 -112.5(12)
C54 Zr3 C41 C42 -92.7(12)
Cl31 Zr3 C41 C45 -102.9(7)
Cl32 Zr3 C41 C45 29.9(8)
C42 Zr3 C41 C45 -107.8(14)
C55 Zr3 C41 C45 167.1(7)
C43 Zr3 C41 C45 -77.4(8)
C52 Zr3 C41 C45 114.0(7)
C44 Zr3 C41 C45 -32.7(7)
C53 Zr3 C41 C45 126.3(7)
C51 Zr3 C41 C45 139.7(8)
C54 Zr3 C41 C45 159.6(7)
Cl31 Zr3 C41 C46 136.2(8)
Cl32 Zr3 C41 C46 -90.9(10)
C42 Zr3 C41 C46 131.4(17)
C45 Zr3 C41 C46 -120.9(13)
C55 Zr3 C41 C46 46.3(10)
C43 Zr3 C41 C46 161.8(12)
C52 Zr3 C41 C46 -6.9(10)
C44 Zr3 C41 C46 -153.6(12)
C53 Zr3 C41 C46 5.4(12)
C51 Zr3 C41 C46 18.8(9)
C54 Zr3 C41 C46 38.7(11)
C45 C41 C42 C43 7.3(17)
C46 C41 C42 C43 -174.7(13)
Zr3 C41 C42 C43 -62.2(12)
C45 C41 C42 Zr3 69.5(8)
C46 C41 C42 Zr3 -112.5(15)
Cl31 Zr3 C42 C41 -176.3(10)
Cl32 Zr3 C42 C41 -58.9(13)
C45 Zr3 C42 C41 -42.6(9)
C55 Zr3 C42 C41 92.7(11)
C43 Zr3 C42 C41 -127.5(17)
C52 Zr3 C42 C41 46.0(12)
C44 Zr3 C42 C41 -84.6(12)
C53 Zr3 C42 C41 74.3(13)
C51 Zr3 C42 C41 59.9(11)
C54 Zr3 C42 C41 102.2(11)
Cl31 Zr3 C42 C43 -48.8(10)
Cl32 Zr3 C42 C43 68.5(11)
C41 Zr3 C42 C43 127.5(17)
C45 Zr3 C42 C43 84.9(10)
C55 Zr3 C42 C43 -139.9(10)
C52 Zr3 C42 C43 173.4(8)
C44 Zr3 C42 C43 42.9(9)
C53 Zr3 C42 C43 -158.2(8)
C51 Zr3 C42 C43 -172.6(10)
C54 Zr3 C42 C43 -130.3(9)
C41 C42 C43 C44 -4.0(17)
Zr3 C42 C43 C44 -66.0(7)
C41 C42 C43 Zr3 62.0(12)
Cl31 Zr3 C43 C42 131.6(10)
Cl32 Zr3 C43 C42 -131.5(10)
C41 Zr3 C43 C42 -29.4(10)
C45 Zr3 C43 C42 -70.3(10)
C55 Zr3 C43 C42 42.7(10)
C52 Zr3 C43 C42 -10.2(13)
C44 Zr3 C43 C42 -111.5(12)
C53 Zr3 C43 C42 49.7(15)
C51 Zr3 C43 C42 7.9(11)
C54 Zr3 C43 C42 67.5(11)
Cl31 Zr3 C43 C44 -117.0(7)
Cl32 Zr3 C43 C44 -20.1(7)
C41 Zr3 C43 C44 82.1(7)
C42 Zr3 C43 C44 111.5(12)
C45 Zr3 C43 C44 41.1(6)
C55 Zr3 C43 C44 154.1(7)
C52 Zr3 C43 C44 101.3(9)
C53 Zr3 C43 C44 161.2(10)
C51 Zr3 C43 C44 119.4(7)
C54 Zr3 C43 C44 179.0(7)
C42 C43 C44 C45 -1.2(11)
Zr3 C43 C44 C45 -68.3(6)
C42 C43 C44 Zr3 67.1(8)
Cl31 Zr3 C44 C45 167.0(7)
Cl32 Zr3 C44 C45 -93.3(7)
C41 Zr3 C44 C45 32.3(7)
C42 Zr3 C44 C45 68.5(8)
C55 Zr3 C44 C45 64.3(11)
C43 Zr3 C44 C45 104.5(10)
C52 Zr3 C44 C45 -18.9(11)
C53 Zr3 C44 C45 -53.9(17)
C51 Zr3 C44 C45 23.7(10)
C54 Zr3 C44 C45 101(2)
Cl31 Zr3 C44 C43 62.5(6)
Cl32 Zr3 C44 C43 162.2(7)
C41 Zr3 C44 C43 -72.2(7)
C42 Zr3 C44 C43 -36.0(6)
C45 Zr3 C44 C43 -104.5(10)
C55 Zr3 C44 C43 -40.2(10)
C52 Zr3 C44 C43 -123.4(7)
C53 Zr3 C44 C43 -158.4(12)
C51 Zr3 C44 C43 -80.9(8)
C54 Zr3 C44 C43 -4(3)
C42 C41 C45 C44 -8.0(14)
C46 C41 C45 C44 173.8(11)
Zr3 C41 C45 C44 62.4(9)
C42 C41 C45 Zr3 -70.4(9)
C46 C41 C45 Zr3 111.4(12)
C43 C44 C45 C41 5.7(12)
Zr3 C44 C45 C41 -61.6(9)
C43 C44 C45 Zr3 67.3(6)
Cl31 Zr3 C45 C41 107.0(7)
Cl32 Zr3 C45 C41 -153.0(7)
C42 Zr3 C45 C41 38.6(8)
C55 Zr3 C45 C41 -14.8(9)
C43 Zr3 C45 C41 78.2(8)
C52 Zr3 C45 C41 -69.6(8)
C44 Zr3 C45 C41 123.9(11)
C53 Zr3 C45 C41 -76.5(9)
C51 Zr3 C45 C41 -37.0(8)
C54 Zr3 C45 C41 -34.6(11)
Cl31 Zr3 C45 C44 -16.9(9)
Cl32 Zr3 C45 C44 83.1(8)
C41 Zr3 C45 C44 -123.9(11)
C42 Zr3 C45 C44 -85.3(9)
C55 Zr3 C45 C44 -138.7(8)
C43 Zr3 C45 C44 -45.8(8)
C52 Zr3 C45 C44 166.5(8)
C53 Zr3 C45 C44 159.5(8)
C51 Zr3 C45 C44 -160.9(8)
C54 Zr3 C45 C44 -158.6(9)
C42 C41 C46 C47 -38(2)
C45 C41 C46 C47 139.7(14)
Zr3 C41 C46 C47 -132.2(12)
C42 C41 C46 C56 65(2)
C45 C41 C46 C56 -117.2(14)
Zr3 C41 C46 C56 -29.1(16)
C56 C46 C47 C57 -18.8(14)
C41 C46 C47 C57 99.4(15)
C56 C46 C47 C48 -158.7(18)
C41 C46 C47 C48 -41(2)
C57 C47 C48 C49 -172.0(18)
C46 C47 C48 C49 -46(2)
Cl31 Zr3 C51 C55 -4.7(8)
Cl32 Zr3 C51 C55 -130.6(6)
C41 Zr3 C51 C55 121.6(8)
C42 Zr3 C51 C55 93.5(8)
C45 Zr3 C51 C55 142.3(7)
C43 Zr3 C51 C55 89.4(7)
C52 Zr3 C51 C55 -110.4(9)
C44 Zr3 C51 C55 129.5(8)
C53 Zr3 C51 C55 -73.2(7)
C54 Zr3 C51 C55 -36.1(6)
Cl31 Zr3 C51 C56 -134.1(9)
Cl32 Zr3 C51 C56 100.0(10)
C41 Zr3 C51 C56 -7.9(10)
C42 Zr3 C51 C56 -36.0(11)
C45 Zr3 C51 C56 12.9(11)
C55 Zr3 C51 C56 -129.5(14)
C43 Zr3 C51 C56 -40.1(12)
C52 Zr3 C51 C56 120.1(13)
C44 Zr3 C51 C56 0.0(13)
C53 Zr3 C51 C56 157.3(13)
C54 Zr3 C51 C56 -165.5(13)
Cl31 Zr3 C51 C52 105.7(6)
Cl32 Zr3 C51 C52 -20.2(7)
C41 Zr3 C51 C52 -128.0(7)
C42 Zr3 C51 C52 -156.1(8)
C45 Zr3 C51 C52 -107.3(6)
C55 Zr3 C51 C52 110.4(9)
C43 Zr3 C51 C52 -160.2(6)
C44 Zr3 C51 C52 -120.1(7)
C53 Zr3 C51 C52 37.2(6)
C54 Zr3 C51 C52 74.3(7)
C55 C51 C52 C53 -2.4(12)
C56 C51 C52 C53 174.5(12)
Zr3 C51 C52 C53 -68.6(8)
C55 C51 C52 Zr3 66.2(7)
C56 C51 C52 Zr3 -116.9(13)
Cl31 Zr3 C52 C53 12.9(8)
Cl32 Zr3 C52 C53 -86.1(7)
C41 Zr3 C52 C53 158.9(8)
C42 Zr3 C52 C53 137.7(8)
C45 Zr3 C52 C53 -170.3(7)
C55 Zr3 C52 C53 72.8(8)
C43 Zr3 C52 C53 143.3(8)
C44 Zr3 C52 C53 -159.7(8)
C51 Zr3 C52 C53 112.0(10)
C54 Zr3 C52 C53 33.4(7)
Cl31 Zr3 C52 C51 -99.1(6)
Cl32 Zr3 C52 C51 161.9(6)
C41 Zr3 C52 C51 46.9(7)
C42 Zr3 C52 C51 25.7(8)
C45 Zr3 C52 C51 77.7(7)
C55 Zr3 C52 C51 -39.2(6)
C43 Zr3 C52 C51 31.3(10)
C44 Zr3 C52 C51 88.3(8)
C53 Zr3 C52 C51 -112.0(10)
C54 Zr3 C52 C51 -78.6(7)
C51 C52 C53 C54 -0.3(14)
Zr3 C52 C53 C54 -68.3(10)
C51 C52 C53 Zr3 68.0(7)
Cl31 Zr3 C53 C54 -51.0(9)
Cl32 Zr3 C53 C54 -150.9(9)
C41 Zr3 C53 C54 94.3(9)
C42 Zr3 C53 C54 60.6(11)
C45 Zr3 C53 C54 131.7(8)
C55 Zr3 C53 C54 36.6(8)
C43 Zr3 C53 C54 28.0(16)
C52 Zr3 C53 C54 118.6(12)
C44 Zr3 C53 C54 169.7(12)
C51 Zr3 C53 C54 78.6(9)
Cl31 Zr3 C53 C52 -169.6(7)
Cl32 Zr3 C53 C52 90.5(7)
C41 Zr3 C53 C52 -24.3(9)
C42 Zr3 C53 C52 -58.0(10)
C45 Zr3 C53 C52 13.1(10)
C55 Zr3 C53 C52 -82.0(8)
C43 Zr3 C53 C52 -90.6(12)
C44 Zr3 C53 C52 51.1(17)
C51 Zr3 C53 C52 -40.0(7)
C54 Zr3 C53 C52 -118.6(12)
C52 C53 C54 C55 3.1(15)
Zr3 C53 C54 C55 -63.2(9)
C52 C53 C54 Zr3 66.3(9)
Cl31 Zr3 C54 C53 127.7(9)
Cl32 Zr3 C54 C53 30.7(9)
C41 Zr3 C54 C53 -101.7(9)
C42 Zr3 C54 C53 -135.3(9)
C45 Zr3 C54 C53 -81.3(11)
C55 Zr3 C54 C53 -116.5(12)
C43 Zr3 C54 C53 -167.1(8)
C52 Zr3 C54 C53 -35.6(8)
C44 Zr3 C54 C53 -164.0(19)
C51 Zr3 C54 C53 -78.4(9)
Cl31 Zr3 C54 C55 -115.8(7)
Cl32 Zr3 C54 C55 147.2(6)
C41 Zr3 C54 C55 14.8(9)
C42 Zr3 C54 C55 -18.8(9)
C45 Zr3 C54 C55 35.2(12)
C43 Zr3 C54 C55 -50.6(9)
C52 Zr3 C54 C55 80.9(8)
C44 Zr3 C54 C55 -48(3)
C53 Zr3 C54 C55 116.5(12)
C51 Zr3 C54 C55 38.1(7)
C53 C54 C55 C51 -4.7(15)
Zr3 C54 C55 C51 -69.2(8)
C53 C54 C55 Zr3 64.6(9)
C56 C51 C55 C54 -172.3(14)
C52 C51 C55 C54 4.3(13)
Zr3 C51 C55 C54 70.8(9)
C56 C51 C55 Zr3 117.0(15)
C52 C51 C55 Zr3 -66.5(7)
Cl31 Zr3 C55 C54 61.6(7)
Cl32 Zr3 C55 C54 -44.9(9)
C41 Zr3 C55 C54 -166.8(8)
C42 Zr3 C55 C54 162.9(8)
C45 Zr3 C55 C54 -158.8(7)
C43 Zr3 C55 C54 142.2(8)
C52 Zr3 C55 C54 -74.4(8)
C44 Zr3 C55 C54 166.4(8)
C53 Zr3 C55 C54 -34.6(7)
C51 Zr3 C55 C54 -114.5(10)
Cl31 Zr3 C55 C51 176.2(7)
Cl32 Zr3 C55 C51 69.7(8)
C41 Zr3 C55 C51 -52.3(7)
C42 Zr3 C55 C51 -82.5(8)
C45 Zr3 C55 C51 -44.3(8)
C43 Zr3 C55 C51 -103.3(7)
C52 Zr3 C55 C51 40.1(6)
C44 Zr3 C55 C51 -79.0(9)
C53 Zr3 C55 C51 80.0(7)
C54 Zr3 C55 C51 114.5(10)
C55 C51 C56 C46 -98.6(17)
C52 C51 C56 C46 85.5(16)
Zr3 C51 C56 C46 -4.3(16)
C55 C51 C56 C57 -4(2)
C52 C51 C56 C57 -179.5(12)
Zr3 C51 C56 C57 90.7(15)
C47 C46 C56 C51 140.2(13)
C41 C46 C56 C51 21.2(18)
C47 C46 C56 C57 16.1(12)
C41 C46 C56 C57 -102.8(13)
C46 C47 C57 C58 142.4(16)
C48 C47 C57 C58 -79(3)
C46 C47 C57 C56 18.1(13)
C48 C47 C57 C56 157.0(18)
C51 C56 C57 C47 -129.2(16)
C46 C56 C57 C47 -17.7(13)
C51 C56 C57 C58 100.5(18)
C46 C56 C57 C58 -148.0(15)
C47 C57 C58 C59 -172.5(18)
C56 C57 C58 C59 -60(2)
